data_1520621
loop_
_publ_author_name
'Engle, Keary M.'
'Pfeifer, Lukas'
'Pidgeon, George W.'
'Giuffredi, Guy T.'
'Thompson, Amber L.'
'Paton, Robert S.'
'Brown, John M.'
'Gouverneur, V\'eronique'

_publ_section_title
;
 Coordination diversity in hydrogen-bonded homoleptic fluoride--alcohol
 complexes modulates reactivity
;
_journal_issue 9
_journal_name_full 'Chem. Sci.'
_journal_page_first 5293
_journal_paper_doi 10.1039/C5SC01812A
_journal_volume 6
_journal_year 2015
_chemical_formula_moiety 'C16 H36 N, 2(C5 H12 O2), F'
_chemical_formula_sum 'C26 H60 F N O4'
_chemical_formula_weight 469.76
_chemical_melting_point ?
_space_group_IT_number 15
_symmetry_cell_setting monoclinic
_symmetry_space_group_name_Hall '-C 2yc'
_symmetry_space_group_name_H-M 'C 1 2/c 1'
_atom_sites_solution_hydrogens difmap
_atom_sites_solution_primary direct
_audit_creation_date 13-05-14
_audit_creation_method CRYSTALS_ver_14.40
_audit_update_record
;
2015-05-19 deposited with the CCDC.
2015-06-22 downloaded from the CCDC.
;
_cell_angle_alpha 90
_cell_angle_beta 103.6255(5)
_cell_angle_gamma 90
_cell_formula_units_Z 8
_cell_length_a 22.5166(1)
_cell_length_b 14.2863(1)
_cell_length_c 19.8783(1)
_cell_measurement_reflns_used 39155
_cell_measurement_temperature 150
_cell_measurement_theta_max 77
_cell_measurement_theta_min 4
_cell_volume 6214.47(6)
_computing_cell_refinement 'CrysAlis, (Oxford Diffraction, 2002)'
_computing_data_collection 'SuperNova, (Oxford Diffraction, 2010)'
_computing_data_reduction 'CrysAlis, (Oxford Diffraction, 2002)'
_computing_molecular_graphics 'CAMERON (Watkin et al., 1996)'
_computing_publication_material 'CRYSTALS (Betteridge et al., 2003)'
_computing_structure_refinement 'CRYSTALS (Betteridge et al., 2003)'
_computing_structure_solution 'SIR92 (Altomare et al., 1994)'
_diffrn_ambient_temperature 150
_diffrn_measured_fraction_theta_full 0.997
_diffrn_measured_fraction_theta_max 0.994
_diffrn_measurement_device Area
_diffrn_measurement_device_type 'Oxford Diffraction SuperNova'
_diffrn_measurement_method \w
_diffrn_radiation_monochromator graphite
_diffrn_radiation_type 'Cu K\a'
_diffrn_radiation_wavelength 1.54180
_diffrn_reflns_av_R_equivalents 0.023
_diffrn_reflns_limit_h_max 28
_diffrn_reflns_limit_h_min -28
_diffrn_reflns_limit_k_max 18
_diffrn_reflns_limit_k_min -17
_diffrn_reflns_limit_l_max 24
_diffrn_reflns_limit_l_min -21
_diffrn_reflns_number 66092
_diffrn_reflns_theta_full 75.176
_diffrn_reflns_theta_max 76.711
_diffrn_reflns_theta_min 3.695
_diffrn_standards_number 0
_exptl_absorpt_coefficient_mu 0.549
_exptl_absorpt_correction_T_max 0.91
_exptl_absorpt_correction_T_min 0.67
_exptl_absorpt_correction_type multi-scan
_exptl_absorpt_process_details 'CrysAlis, (Oxford Diffraction, 2002)'
_exptl_crystal_colour clear_pale_colourless
_exptl_crystal_density_diffrn 1.004
_exptl_crystal_density_meas ?
_exptl_crystal_density_method 'not measured'
_exptl_crystal_description block
_exptl_crystal_F_000 2112
_exptl_crystal_size_max 0.280
_exptl_crystal_size_mid 0.200
_exptl_crystal_size_min 0.180
_refine_diff_density_max 0.49
_refine_diff_density_min -0.24
_refine_ls_extinction_method None
_refine_ls_goodness_of_fit_ref 0.9944
_refine_ls_hydrogen_treatment constr
_refine_ls_matrix_type full
_refine_ls_number_parameters 289
_refine_ls_number_reflns 5509
_refine_ls_number_restraints 0
_refine_ls_R_factor_all 0.0582
_refine_ls_R_factor_gt 0.0556
_refine_ls_shift/su_max 0.0005318
_refine_ls_shift/su_mean 0.0000441
_refine_ls_structure_factor_coef Fsqd
_refine_ls_weighting_details
;
 Method= Modified Sheldrick 
 w=1/[\s^2^(F^2^) + ( 0.08P)^2^ + 5.77P] 
 ,where P=(max(Fo^2^,0) + 2Fc^2^)/3 
;
_refine_ls_weighting_scheme calc
_refine_ls_wR_factor_all 0.1516
_refine_ls_wR_factor_gt 0.1490
_refine_ls_wR_factor_ref 0.1516
_reflns_limit_h_max 27
_reflns_limit_h_min -28
_reflns_limit_k_max 18
_reflns_limit_k_min 0
_reflns_limit_l_max 24
_reflns_limit_l_min 0
_reflns_number_gt 5097
_reflns_number_total 6505
_reflns_threshold_expression I>2.0\s(I)
_oxford_diffrn_Wilson_B_factor 3.73
_oxford_diffrn_Wilson_scale 0.13
_oxford_refine_ls_r_factor_ref 0.0582
_oxford_refine_ls_scale 2.85(4)
_oxford_reflns_number_all 5509
_oxford_reflns_threshold_expression_ref I>-3.0\s(I)
_oxford_structure_analysis_title 034kme12
_cod_data_source_file c5sc01812a2.cif
_cod_data_source_block 2d
_cod_depositor_comments
;
The following automatic conversions were performed:

'_chemical_melting_point' value 'not measured' was changed to '?' -
the value is undefined or not given.

'_exptl_crystal_density_meas' value 'not measured' was changed to '?'
- the value is perceived as not measured.

Automatic conversion script
Id: cif_fix_values 3271 2015-04-21 07:52:19Z andrius 

 Adding full bibliography for 1520618--1520631.cif.
;
_cod_original_sg_symbol_H-M 'C 1 2/c 1 '
_cod_original_formula_sum 'C26 H60 F1 N1 O4'
_cod_database_code 1520621

loop_
_symmetry_equiv_pos_as_xyz
x,y,z
-x,-y,-z
x+1/2,y+1/2,z
-x+1/2,-y+1/2,-z
-x,y,-z+1/2
x,-y,z+1/2
-x+1/2,y+1/2,-z+1/2
x+1/2,-y+1/2,z+1/2

loop_
_atom_site_label
_atom_site_type_symbol
_atom_site_fract_x
_atom_site_fract_y
_atom_site_fract_z
_atom_site_U_iso_or_equiv
_atom_site_occupancy
_atom_site_adp_type
_atom_site_refinement_flags_posn
F1 F 0.27929(5) 0.55808(9) 0.84295(6) 0.0629 1.0000 Uani .
O11 O 0.19226(6) 0.56868(9) 0.90730(6) 0.0512 1.0000 Uani .
C12 C 0.17577(9) 0.47292(14) 0.90524(9) 0.0525 1.0000 Uani .
C13 C 0.12471(7) 0.44455(13) 0.84337(9) 0.0468 1.0000 Uani .
C14 C 0.06545(10) 0.4930(3) 0.84832(14) 0.0936 1.0000 Uani .
C15 C 0.14046(8) 0.47872(15) 0.77642(9) 0.0543 1.0000 Uani .
C16 C 0.11831(15) 0.33954(19) 0.84267(17) 0.0964 1.0000 Uani .
O21 O 0.19725(6) 0.44414(10) 0.76830(7) 0.0583 1.0000 Uani .
O31 O 0.36838(6) 0.64090(10) 0.93026(7) 0.0624 1.0000 Uani .
C32 C 0.41744(9) 0.58453(19) 0.92155(9) 0.0637 1.0000 Uani .
C33 C 0.44791(7) 0.61732(13) 0.86506(9) 0.0459 1.0000 Uani .
C34 C 0.47911(13) 0.7110(2) 0.88439(19) 0.1093 1.0000 Uani .
C35 C 0.40052(9) 0.62826(15) 0.79771(9) 0.0552 1.0000 Uani .
C36 C 0.49523(10) 0.5444(2) 0.85677(14) 0.0776 1.0000 Uani .
O41 O 0.36741(7) 0.54633(13) 0.77632(7) 0.0789 1.0000 Uani .
N51 N 0.30616(5) 0.37557(8) 0.62249(5) 0.0277 1.0000 Uani .
C52 C 0.30821(7) 0.35878(10) 0.69880(7) 0.0307 1.0000 Uani .
C53 C 0.29169(8) 0.26154(11) 0.71804(8) 0.0422 1.0000 Uani .
C54 C 0.30035(8) 0.25731(12) 0.79648(8) 0.0401 1.0000 Uani .
C55 C 0.28373(13) 0.16493(14) 0.82282(10) 0.0678 1.0000 Uani .
C56 C 0.24257(6) 0.35633(10) 0.57777(7) 0.0307 1.0000 Uani .
C57 C 0.19228(7) 0.41868(12) 0.59140(8) 0.0395 1.0000 Uani .
C58 C 0.13093(7) 0.38828(13) 0.54628(8) 0.0425 1.0000 Uani .
C59 C 0.07871(8) 0.44949(17) 0.55641(11) 0.0619 1.0000 Uani .
C60 C 0.32372(7) 0.47761(10) 0.61749(7) 0.0310 1.0000 Uani .
C61 C 0.32710(8) 0.51198(11) 0.54635(8) 0.0401 1.0000 Uani .
C62 C 0.33514(9) 0.61783(12) 0.54818(9) 0.0473 1.0000 Uani .
C63 C 0.34632(12) 0.65723(16) 0.48130(11) 0.0705 1.0000 Uani .
C64 C 0.34973(6) 0.31102(10) 0.59677(7) 0.0302 1.0000 Uani .
C65 C 0.41536(7) 0.31184(12) 0.63904(8) 0.0404 1.0000 Uani .
C66 C 0.45651(8) 0.25982(15) 0.60124(9) 0.0503 1.0000 Uani .
C67 C 0.52172(9) 0.25000(19) 0.64297(14) 0.0748 1.0000 Uani .
H121 H 0.1610 0.4576 0.9470 0.0631 1.0000 Uiso R
H122 H 0.2115 0.4317 0.9047 0.0631 1.0000 Uiso R
H142 H 0.0352 0.4729 0.8070 0.1396 1.0000 Uiso R
H141 H 0.0528 0.4716 0.8897 0.1399 1.0000 Uiso R
H143 H 0.0714 0.5626 0.8494 0.1401 1.0000 Uiso R
H151 H 0.1401 0.5496 0.7771 0.0658 1.0000 Uiso R
H152 H 0.1078 0.4545 0.7359 0.0657 1.0000 Uiso R
H162 H 0.0838 0.3265 0.8025 0.1448 1.0000 Uiso R
H163 H 0.1101 0.3239 0.8890 0.1448 1.0000 Uiso R
H161 H 0.1571 0.3130 0.8353 0.1454 1.0000 Uiso R
H322 H 0.4482 0.5840 0.9650 0.0778 1.0000 Uiso R
H321 H 0.4030 0.5196 0.9094 0.0750 1.0000 Uiso R
H341 H 0.4997 0.7300 0.8481 0.1634 1.0000 Uiso R
H342 H 0.5092 0.7070 0.9291 0.1648 1.0000 Uiso R
H343 H 0.4486 0.7592 0.8878 0.1632 1.0000 Uiso R
H351 H 0.3718 0.6792 0.8051 0.0650 1.0000 Uiso R
H352 H 0.4222 0.6461 0.7620 0.0664 1.0000 Uiso R
H361 H 0.5206 0.5709 0.8270 0.1152 1.0000 Uiso R
H362 H 0.5212 0.5277 0.9018 0.1162 1.0000 Uiso R
H363 H 0.4727 0.4876 0.8347 0.1163 1.0000 Uiso R
H522 H 0.3491 0.3748 0.7231 0.0361 1.0000 Uiso R
H521 H 0.2801 0.4038 0.7114 0.0347 1.0000 Uiso R
H531 H 0.3182 0.2181 0.7053 0.0529 1.0000 Uiso R
H532 H 0.2501 0.2467 0.6960 0.0529 1.0000 Uiso R
H541 H 0.3416 0.2721 0.8177 0.0498 1.0000 Uiso R
H542 H 0.2753 0.3052 0.8096 0.0497 1.0000 Uiso R
H551 H 0.2893 0.1652 0.8729 0.0996 1.0000 Uiso R
H553 H 0.3094 0.1179 0.8114 0.1024 1.0000 Uiso R
H552 H 0.2427 0.1478 0.8020 0.1035 1.0000 Uiso R
H561 H 0.2342 0.2918 0.5857 0.0367 1.0000 Uiso R
H562 H 0.2452 0.3631 0.5296 0.0359 1.0000 Uiso R
H572 H 0.1915 0.4150 0.6386 0.0480 1.0000 Uiso R
H571 H 0.2004 0.4827 0.5813 0.0476 1.0000 Uiso R
H581 H 0.1243 0.3242 0.5564 0.0508 1.0000 Uiso R
H582 H 0.1328 0.3923 0.4987 0.0500 1.0000 Uiso R
H592 H 0.0410 0.4292 0.5262 0.0913 1.0000 Uiso R
H591 H 0.0746 0.4434 0.6022 0.0920 1.0000 Uiso R
H593 H 0.0854 0.5145 0.5468 0.0922 1.0000 Uiso R
H602 H 0.3624 0.4857 0.6496 0.0353 1.0000 Uiso R
H601 H 0.2943 0.5139 0.6337 0.0364 1.0000 Uiso R
H611 H 0.3616 0.4828 0.5327 0.0488 1.0000 Uiso R
H612 H 0.2913 0.4953 0.5132 0.0493 1.0000 Uiso R
H622 H 0.3695 0.6350 0.5867 0.0567 1.0000 Uiso R
H621 H 0.2985 0.6459 0.5572 0.0583 1.0000 Uiso R
H631 H 0.3482 0.7240 0.4854 0.1045 1.0000 Uiso R
H632 H 0.3848 0.6356 0.4739 0.1069 1.0000 Uiso R
H633 H 0.3142 0.6405 0.4421 0.1057 1.0000 Uiso R
H641 H 0.3336 0.2493 0.5967 0.0355 1.0000 Uiso R
H642 H 0.3477 0.3300 0.5506 0.0345 1.0000 Uiso R
H652 H 0.4295 0.3749 0.6472 0.0507 1.0000 Uiso R
H651 H 0.4183 0.2821 0.6835 0.0497 1.0000 Uiso R
H661 H 0.4564 0.2913 0.5574 0.0621 1.0000 Uiso R
H662 H 0.4384 0.1982 0.5900 0.0613 1.0000 Uiso R
H672 H 0.5464 0.2188 0.6159 0.1111 1.0000 Uiso R
H671 H 0.5393 0.3084 0.6587 0.1118 1.0000 Uiso R
H673 H 0.5219 0.2117 0.6834 0.1115 1.0000 Uiso R
H111 H 0.2225 0.5718 0.8873 0.0771 1.0000 Uiso R
H411 H 0.3374 0.5481 0.7956 0.1168 1.0000 Uiso R
H311 H 0.3363 0.6269 0.9008 0.0932 1.0000 Uiso R
H211 H 0.2227 0.4783 0.7924 0.0863 1.0000 Uiso R

loop_
_atom_site_aniso_label
_atom_site_aniso_U_11
_atom_site_aniso_U_22
_atom_site_aniso_U_33
_atom_site_aniso_U_23
_atom_site_aniso_U_13
_atom_site_aniso_U_12
F1 0.0383(5) 0.0881(8) 0.0639(7) -0.0014(6) 0.0156(5) -0.0146(5)
O11 0.0519(7) 0.0594(8) 0.0461(7) -0.0151(5) 0.0190(5) -0.0122(6)
C12 0.0523(10) 0.0678(12) 0.0406(9) 0.0050(8) 0.0170(8) -0.0030(9)
C13 0.0378(8) 0.0622(11) 0.0443(9) -0.0095(8) 0.0173(7) -0.0106(7)
C14 0.0405(11) 0.170(3) 0.0732(15) -0.0311(17) 0.0183(10) -0.0004(14)
C15 0.0469(10) 0.0759(13) 0.0399(9) -0.0083(9) 0.0099(7) -0.0063(9)
C16 0.112(2) 0.0799(17) 0.110(2) -0.0166(15) 0.0509(18) -0.0468(16)
O21 0.0531(7) 0.0777(9) 0.0522(7) -0.0216(6) 0.0287(6) -0.0085(6)
O31 0.0592(8) 0.0860(10) 0.0531(7) -0.0269(7) 0.0355(6) -0.0210(7)
C32 0.0478(10) 0.1098(17) 0.0337(9) 0.0013(10) 0.0101(8) -0.0051(11)
C33 0.0372(8) 0.0609(11) 0.0443(9) -0.0137(8) 0.0187(7) -0.0109(7)
C34 0.0838(18) 0.108(2) 0.160(3) -0.074(2) 0.078(2) -0.0546(16)
C35 0.0562(11) 0.0725(13) 0.0448(10) 0.0122(9) 0.0274(8) 0.0055(9)
C36 0.0523(12) 0.1033(19) 0.0816(16) 0.0093(14) 0.0246(11) 0.0191(12)
O41 0.0630(9) 0.1239(14) 0.0537(8) -0.0448(9) 0.0217(7) -0.0293(9)
N51 0.0315(6) 0.0319(6) 0.0213(5) -0.0021(4) 0.0095(4) -0.0027(5)
C52 0.0369(7) 0.0365(7) 0.0207(6) -0.0016(5) 0.0107(5) -0.0022(6)
C53 0.0615(10) 0.0385(8) 0.0318(8) -0.0001(6) 0.0215(7) -0.0067(7)
C54 0.0451(9) 0.0473(9) 0.0304(8) 0.0058(6) 0.0138(6) -0.0016(7)
C55 0.1182(19) 0.0529(11) 0.0401(10) 0.0064(8) 0.0343(11) -0.0149(11)
C56 0.0315(7) 0.0357(7) 0.0255(7) -0.0044(5) 0.0079(5) -0.0044(6)
C57 0.0359(8) 0.0491(9) 0.0339(8) -0.0072(6) 0.0092(6) 0.0031(7)
C58 0.0331(8) 0.0554(10) 0.0401(8) 0.0002(7) 0.0108(6) -0.0017(7)
C59 0.0383(9) 0.0863(15) 0.0616(12) 0.0001(10) 0.0127(8) 0.0126(9)
C60 0.0350(7) 0.0317(7) 0.0274(7) -0.0023(5) 0.0092(6) -0.0045(6)
C61 0.0493(9) 0.0420(9) 0.0282(7) 0.0030(6) 0.0075(6) -0.0094(7)
C62 0.0537(10) 0.0410(9) 0.0494(10) 0.0102(7) 0.0169(8) -0.0023(7)
C63 0.0909(16) 0.0643(13) 0.0522(11) 0.0225(10) 0.0088(11) -0.0222(11)
C64 0.0331(7) 0.0355(7) 0.0241(6) -0.0024(5) 0.0111(5) -0.0006(6)
C65 0.0349(8) 0.0500(9) 0.0360(8) -0.0058(7) 0.0076(6) 0.0012(7)
C66 0.0386(9) 0.0701(12) 0.0434(9) -0.0039(8) 0.0121(7) 0.0089(8)
C67 0.0380(10) 0.0959(17) 0.0870(16) -0.0242(13) 0.0081(10) 0.0128(10)

loop_
_atom_type_symbol
_atom_type_scat_dispersion_real
_atom_type_scat_dispersion_imag
_atom_type_scat_Cromer_Mann_a1
_atom_type_scat_Cromer_Mann_b1
_atom_type_scat_Cromer_Mann_a2
_atom_type_scat_Cromer_Mann_b2
_atom_type_scat_Cromer_Mann_a3
_atom_type_scat_Cromer_Mann_b3
_atom_type_scat_Cromer_Mann_a4
_atom_type_scat_Cromer_Mann_b4
_atom_type_scat_Cromer_Mann_c
_atom_type_scat_source
C 0.0181 0.0091 2.3100 20.8439 1.0200 10.2075 1.5886 0.5687 0.8650 51.6512 0.2156 'International Tables Vol C 4.2.6.8 and 6.1.1.4'
H 0.0000 0.0000 0.4930 10.5109 0.3229 26.1257 0.1402 3.1424 0.0408 57.7998 0.0030 'International Tables Vol C 4.2.6.8 and 6.1.1.4'
F 0.0727 0.0534 3.5392 10.2825 2.6412 4.2944 1.5170 0.2615 1.0243 26.1476 0.2776 'International Tables Vol C 4.2.6.8 and 6.1.1.4'
N 0.0311 0.0180 12.2126 0.0057 3.1322 9.8933 2.0125 28.9975 1.1663 0.5826 -11.5290 'International Tables Vol C 4.2.6.8 and 6.1.1.4'
O 0.0492 0.0322 3.0485 13.2771 2.2868 5.7011 1.5463 0.3239 0.8670 32.9089 0.2508 'International Tables Vol C 4.2.6.8 and 6.1.1.4'

loop_
_geom_angle_atom_site_label_1
_geom_angle_atom_site_label_2
_geom_angle_atom_site_label_3
_geom_angle
_geom_angle_publ_flag
C12 O11 H111 105.4 no
O11 C12 C13 114.98(15) yes
O11 C12 H121 109.1 no
C13 C12 H121 106.2 no
O11 C12 H122 111.4 no
C13 C12 H122 106.9 no
H121 C12 H122 108.0 no
C12 C13 C14 109.36(16) yes
C12 C13 C15 109.26(14) yes
C14 C13 C15 107.19(18) yes
C12 C13 C16 108.9(2) yes
C14 C13 C16 111.6(2) yes
C15 C13 C16 110.46(18) yes
C13 C14 H142 105.0 no
C13 C14 H141 110.2 no
H142 C14 H141 109.3 no
C13 C14 H143 109.6 no
H142 C14 H143 111.8 no
H141 C14 H143 110.8 no
C13 C15 O21 112.79(16) yes
C13 C15 H151 107.6 no
O21 C15 H151 111.1 no
C13 C15 H152 107.9 no
O21 C15 H152 107.2 no
H151 C15 H152 110.1 no
C13 C16 H162 104.5 no
C13 C16 H163 104.5 no
H162 C16 H163 114.7 no
C13 C16 H161 107.2 no
H162 C16 H161 111.0 no
H163 C16 H161 114.0 no
C15 O21 H211 104.6 no
C32 O31 H311 110.4 no
O31 C32 C33 114.67(18) yes
O31 C32 H322 108.0 no
C33 C32 H322 108.0 no
O31 C32 H321 110.0 no
C33 C32 H321 106.7 no
H322 C32 H321 109.4 no
C32 C33 C34 110.30(18) yes
C32 C33 C35 109.81(14) yes
C34 C33 C35 108.7(2) yes
C32 C33 C36 108.50(18) yes
C34 C33 C36 109.61(18) yes
C35 C33 C36 109.89(16) yes
C33 C34 H341 109.1 no
C33 C34 H342 110.9 no
H341 C34 H342 109.5 no
C33 C34 H343 110.1 no
H341 C34 H343 108.3 no
H342 C34 H343 108.8 no
C33 C35 O41 113.41(16) yes
C33 C35 H351 106.8 no
O41 C35 H351 109.5 no
C33 C35 H352 107.4 no
O41 C35 H352 108.5 no
H351 C35 H352 111.3 no
C33 C36 H361 108.6 no
C33 C36 H362 110.5 no
H361 C36 H362 109.6 no
C33 C36 H363 107.9 no
H361 C36 H363 110.6 no
H362 C36 H363 109.6 no
C35 O41 H411 105.1 no
C52 N51 C56 110.88(10) yes
C52 N51 C60 105.57(10) yes
C56 N51 C60 111.01(10) yes
C52 N51 C64 111.61(10) yes
C56 N51 C64 106.67(10) yes
C60 N51 C64 111.19(10) yes
N51 C52 C53 116.41(11) yes
N51 C52 H522 105.2 no
C53 C52 H522 110.9 no
N51 C52 H521 106.4 no
C53 C52 H521 109.1 no
H522 C52 H521 108.5 no
C52 C53 C54 108.38(12) yes
C52 C53 H531 109.2 no
C54 C53 H531 108.3 no
C52 C53 H532 111.0 no
C54 C53 H532 109.5 no
H531 C53 H532 110.3 no
C53 C54 C55 114.16(14) yes
C53 C54 H541 108.8 no
C55 C54 H541 109.8 no
C53 C54 H542 107.9 no
C55 C54 H542 108.7 no
H541 C54 H542 107.3 no
C54 C55 H551 111.8 no
C54 C55 H553 108.9 no
H551 C55 H553 108.0 no
C54 C55 H552 111.8 no
H551 C55 H552 108.9 no
H553 C55 H552 107.3 no
N51 C56 C57 115.43(11) yes
N51 C56 H561 105.8 no
C57 C56 H561 110.5 no
N51 C56 H562 106.7 no
C57 C56 H562 109.7 no
H561 C56 H562 108.3 no
C56 C57 C58 109.86(12) yes
C56 C57 H572 109.6 no
C58 C57 H572 110.0 no
C56 C57 H571 109.6 no
C58 C57 H571 109.7 no
H572 C57 H571 108.0 no
C57 C58 C59 112.43(15) yes
C57 C58 H581 108.3 no
C59 C58 H581 111.0 no
C57 C58 H582 108.6 no
C59 C58 H582 108.2 no
H581 C58 H582 108.2 no
C58 C59 H592 110.0 no
C58 C59 H591 109.3 no
H592 C59 H591 107.7 no
C58 C59 H593 111.4 no
H592 C59 H593 108.8 no
H591 C59 H593 109.5 no
N51 C60 C61 116.28(11) yes
N51 C60 H602 106.3 no
C61 C60 H602 110.2 no
N51 C60 H601 106.7 no
C61 C60 H601 109.3 no
H602 C60 H601 107.7 no
C60 C61 C62 109.35(13) yes
C60 C61 H611 109.9 no
C62 C61 H611 109.5 no
C60 C61 H612 110.3 no
C62 C61 H612 110.2 no
H611 C61 H612 107.7 no
C61 C62 C63 112.99(16) yes
C61 C62 H622 109.5 no
C63 C62 H622 109.2 no
C61 C62 H621 108.2 no
C63 C62 H621 109.4 no
H622 C62 H621 107.4 no
C62 C63 H631 107.9 no
C62 C63 H632 110.8 no
H631 C63 H632 108.1 no
C62 C63 H633 111.7 no
H631 C63 H633 109.0 no
H632 C63 H633 109.2 no
N51 C64 C65 115.49(11) yes
N51 C64 H641 106.6 no
C65 C64 H641 109.3 no
N51 C64 H642 105.3 no
C65 C64 H642 110.6 no
H641 C64 H642 109.3 no
C64 C65 C66 110.52(13) yes
C64 C65 H652 110.0 no
C66 C65 H652 109.1 no
C64 C65 H651 110.5 no
C66 C65 H651 108.6 no
H652 C65 H651 108.1 no
C65 C66 C67 113.62(15) yes
C65 C66 H661 109.9 no
C67 C66 H661 109.3 no
C65 C66 H662 106.5 no
C67 C66 H662 110.0 no
H661 C66 H662 107.3 no
C66 C67 H672 110.4 no
C66 C67 H671 112.1 no
H672 C67 H671 109.9 no
C66 C67 H673 108.7 no
H672 C67 H673 108.1 no
H671 C67 H673 107.6 no

loop_
_geom_bond_atom_site_label_1
_geom_bond_atom_site_label_2
_geom_bond_distance
_geom_bond_publ_flag
O11 C12 1.416(2) yes
O11 H111 0.866 no
C12 C13 1.527(2) yes
C12 H121 0.989 no
C12 H122 0.998 no
C13 C14 1.527(3) yes
C13 C15 1.536(2) yes
C13 C16 1.507(3) yes
C14 H142 0.979 no
C14 H141 0.980 no
C14 H143 1.003 no
C15 O21 1.415(2) yes
C15 H151 1.013 no
C15 H152 1.015 no
C16 H162 0.991 no
C16 H163 1.006 no
C16 H161 0.995 no
O21 H211 0.816 no
O31 C32 1.410(3) yes
O31 H311 0.841 no
C32 C33 1.521(2) yes
C32 H322 0.971 no
C32 H321 0.994 no
C33 C34 1.518(3) yes
C33 C35 1.511(3) yes
C33 C36 1.526(3) yes
C34 H341 0.984 no
C34 H342 0.984 no
C34 H343 0.986 no
C35 O41 1.399(3) yes
C35 H351 1.008 no
C35 H352 0.985 no
C36 H361 0.989 no
C36 H362 0.976 no
C36 H363 1.002 no
O41 H411 0.853 no
N51 C52 1.5255(16) yes
N51 C56 1.5219(17) yes
N51 C60 1.5198(17) yes
N51 C64 1.5200(17) yes
C52 C53 1.511(2) yes
C52 H522 0.961 no
C52 H521 0.976 no
C53 C54 1.526(2) yes
C53 H531 0.937 no
C53 H532 0.960 no
C54 C55 1.500(2) yes
C54 H541 0.949 no
C54 H542 0.961 no
C55 H551 0.975 no
C55 H553 0.947 no
C55 H552 0.951 no
C56 C57 1.515(2) yes
C56 H561 0.961 no
C56 H562 0.979 no
C57 C58 1.522(2) yes
C57 H572 0.944 no
C57 H571 0.964 no
C58 C59 1.516(2) yes
C58 H581 0.956 no
C58 H582 0.958 no
C59 H592 0.962 no
C59 H591 0.940 no
C59 H593 0.967 no
C60 C61 1.5158(19) yes
C60 H602 0.958 no
C60 H601 0.955 no
C61 C62 1.522(2) yes
C61 H611 0.975 no
C61 H612 0.944 no
C62 C63 1.518(2) yes
C62 H622 0.983 no
C62 H621 0.972 no
C63 H631 0.957 no
C63 H632 0.963 no
C63 H633 0.961 no
C64 C65 1.518(2) yes
C64 H641 0.954 no
C64 H642 0.948 no
C65 C66 1.518(2) yes
C65 H652 0.956 no
C65 H651 0.969 no
C66 C67 1.513(3) yes
C66 H661 0.979 no
C66 H662 0.973 no
C67 H672 0.968 no
C67 H671 0.945 no
C67 H673 0.972 no

loop_
_geom_hbond_atom_site_label_D
_geom_hbond_atom_site_label_H
_geom_hbond_atom_site_label_A
_geom_hbond_site_symmetry_A
_geom_hbond_angle_DHA
_geom_hbond_distance_DH
_geom_hbond_distance_HA
_geom_hbond_distance_DA
_geom_hbond_publ_flag
C52 H521 O21 . 151.40 0.976 2.467 3.356(3) yes
C57 H572 O21 . 166.98 0.944 2.584 3.511(3) yes
C58 H582 O11 6_564 150.01 0.958 2.559 3.423(3) yes
C64 H642 O31 6_564 165.30 0.948 2.576 3.501(3) yes
